data_7240089
loop_
_publ_author_name
'Dong, Wenjin'
'Tang, Jie'
'Zhao, Lijun'
'Chen, Fushan'
'Deng, Li'
'Xian, Mo'

_publ_section_title
;
 The visible-light-driven transfer hydrogenation of nicotinamide cofactors
 with a robust ruthenium complex photocatalyst
;
_journal_issue 7
_journal_name_full 'Green Chemistry'
_journal_page_first 2279
_journal_page_last 2287
_journal_paper_doi 10.1039/D0GC00331J
_journal_volume 22
_journal_year 2020
_chemical_formula_sum 'C36 H28 Cl2 F12 N6 P2 Ru'
_chemical_formula_weight 1006.55
_space_group_IT_number 2
_space_group_name_Hall '-P 1'
_space_group_name_H-M_alt 'P -1'
_symmetry_cell_setting triclinic
_symmetry_space_group_name_H-M 'P -1'
_atom_sites_solution_hydrogens geom
_atom_sites_solution_primary direct
_atom_sites_solution_secondary difmap
_audit_creation_method SHELXL-97
_audit_update_record
;
2019-06-03 deposited with the CCDC.	2020-03-05 downloaded from the CCDC.
;
_cell_angle_alpha 82.985(2)
_cell_angle_beta 66.9870(10)
_cell_angle_gamma 88.659(2)
_cell_formula_units_Z 2
_cell_length_a 12.8944(11)
_cell_length_b 12.8937(11)
_cell_length_c 12.9630(12)
_cell_measurement_reflns_used 2324
_cell_measurement_temperature 298(2)
_cell_measurement_theta_max 21.04
_cell_measurement_theta_min 2.372
_cell_volume 1968.1(3)
_computing_cell_refinement 'Bruker SMART'
_computing_data_collection 'Bruker SMART'
_computing_data_reduction 'Bruker SHELXTL'
_computing_molecular_graphics 'Bruker SHELXTL'
_computing_publication_material 'Bruker SHELXTL'
_computing_structure_refinement 'SHELXL-97 (Sheldrick, 1997)'
_computing_structure_solution 'SHELXS-97 (Sheldrick, 1990)'
_diffrn_ambient_temperature 298(2)
_diffrn_measured_fraction_theta_full 0.979
_diffrn_measured_fraction_theta_max 0.979
_diffrn_measurement_device_type 'CCD area detector'
_diffrn_measurement_method 'phi and omega scans'
_diffrn_radiation_monochromator graphite
_diffrn_radiation_source 'fine-focus sealed tube'
_diffrn_radiation_type MoK\a
_diffrn_radiation_wavelength 0.71073
_diffrn_reflns_av_R_equivalents 0.0906
_diffrn_reflns_av_sigmaI/netI 0.1080
_diffrn_reflns_limit_h_max 15
_diffrn_reflns_limit_h_min -15
_diffrn_reflns_limit_k_max 9
_diffrn_reflns_limit_k_min -15
_diffrn_reflns_limit_l_max 15
_diffrn_reflns_limit_l_min -15
_diffrn_reflns_number 10005
_diffrn_reflns_theta_full 25.02
_diffrn_reflns_theta_max 25.02
_diffrn_reflns_theta_min 2.31
_exptl_absorpt_coefficient_mu 0.710
_exptl_absorpt_correction_T_max 0.9654
_exptl_absorpt_correction_T_min 0.8889
_exptl_absorpt_correction_type multi-scan
_exptl_absorpt_process_details sadabs
_exptl_crystal_colour Dark
_exptl_crystal_density_diffrn 1.698
_exptl_crystal_density_method 'not measured'
_exptl_crystal_description Block
_exptl_crystal_F_000 1004
_exptl_crystal_size_max 0.17
_exptl_crystal_size_mid 0.09
_exptl_crystal_size_min 0.05
_refine_diff_density_max 2.097
_refine_diff_density_min -2.021
_refine_diff_density_rms 0.165
_refine_ls_extinction_method none
_refine_ls_goodness_of_fit_ref 1.095
_refine_ls_hydrogen_treatment mixed
_refine_ls_matrix_type full
_refine_ls_number_parameters 533
_refine_ls_number_reflns 6807
_refine_ls_number_restraints 278
_refine_ls_restrained_S_all 1.112
_refine_ls_R_factor_all 0.1263
_refine_ls_R_factor_gt 0.0980
_refine_ls_shift/su_max 0.000
_refine_ls_shift/su_mean 0.000
_refine_ls_structure_factor_coef Fsqd
_refine_ls_weighting_details 'calc w=1/[\s^2^(Fo^2^)+(0.1238P)^2^+0.0000P] where P=(Fo^2^+2Fc^2^)/3'
_refine_ls_weighting_scheme calc
_refine_ls_wR_factor_gt 0.2296
_refine_ls_wR_factor_ref 0.2467
_reflns_number_gt 4483
_reflns_number_total 6807
_reflns_threshold_expression >2sigma(I)
_cod_data_source_file d0gc00331j2.cif
_cod_data_source_block 190529d
_cod_depositor_comments
;
The following automatic conversions were performed:

data item '_symmetry_cell_setting' value 'Triclinic' was changed to
'triclinic' in accordance with the
/home/data/users/saulius/crontab/automatic-downloads/rss-feeds/RSC/lib/dictionaries/cif_core.dic
dictionary named 'cif_core.dic' version 2.4.2 last updated on
2011-04-26.

Automatic conversion script
Id: cif_fix_values 7556 2019-12-06 15:28:31Z antanas 

 Adding full bibliography for 7240089--7240091.cif.

 Adding full bibliography for 7240089--7240091.cif.
;
_cod_original_sg_symbol_H-M P-1
_cod_database_code 7240089

loop_
_symmetry_equiv_pos_as_xyz
'x, y, z'
'-x, -y, -z'

loop_
_atom_site_label
_atom_site_type_symbol
_atom_site_fract_x
_atom_site_fract_y
_atom_site_fract_z
_atom_site_U_iso_or_equiv
_atom_site_adp_type
_atom_site_occupancy
_atom_site_symmetry_multiplicity
_atom_site_calc_flag
_atom_site_refinement_flags
_atom_site_disorder_assembly
_atom_site_disorder_group
Ru1 Ru 0.28835(5) 0.78169(4) 0.29389(5) 0.0434(3) Uani 1 1 d . . .
Cl1 Cl 0.1692(5) 0.7190(5) 0.7603(4) 0.1695(19) Uani 1 1 d DU . .
Cl2 Cl 0.1311(7) 0.8927(4) 0.8896(5) 0.226(3) Uani 1 1 d DU . .
F1 F 0.3326(7) 0.2744(7) 0.7827(7) 0.131(3) Uani 1 1 d U . .
F2 F 0.0735(6) 0.2535(6) 0.8329(7) 0.113(2) Uani 1 1 d U . .
F3 F 0.1788(7) 0.2643(6) 0.9395(6) 0.111(2) Uani 1 1 d U . .
F4 F 0.2065(7) 0.1410(5) 0.8210(6) 0.114(2) Uani 1 1 d U . .
F5 F 0.2285(7) 0.2653(5) 0.6786(5) 0.106(2) Uani 1 1 d U . .
F6 F 0.1952(7) 0.3878(5) 0.7966(6) 0.115(2) Uani 1 1 d U . .
F7 F 0.2842(8) 0.3489(7) 0.3842(7) 0.152(3) Uani 1 1 d U . .
F8 F 0.4712(6) 0.3125(6) 0.1458(6) 0.121(2) Uani 1 1 d U . .
F9 F 0.4596(6) 0.4089(6) 0.2869(6) 0.106(2) Uani 1 1 d U . .
F10 F 0.3376(8) 0.4297(7) 0.2075(8) 0.149(3) Uani 1 1 d U . .
F11 F 0.2986(7) 0.2575(8) 0.2474(8) 0.160(4) Uani 1 1 d U . .
F12 F 0.4221(9) 0.2367(6) 0.3210(8) 0.155(3) Uani 1 1 d U . .
N1 N 0.3023(6) 0.9141(5) 0.1789(6) 0.0501(16) Uani 1 1 d . . .
N2 N 0.4040(6) 0.8650(5) 0.3137(6) 0.0484(16) Uani 1 1 d . . .
N3 N 0.3211(6) 0.6810(5) 0.4158(5) 0.0477(16) Uani 1 1 d . . .
N4 N 0.1623(5) 0.6907(5) 0.2802(5) 0.0439(15) Uani 1 1 d . . .
N5 N 0.1424(5) 0.8210(5) 0.4269(5) 0.0447(15) Uani 1 1 d . . .
N6 N 0.4214(5) 0.7134(5) 0.1815(5) 0.0454(15) Uani 1 1 d . . .
P1 P 0.3778(2) 0.3326(2) 0.2661(2) 0.0710(7) Uani 1 1 d U . .
P2 P 0.2025(3) 0.2649(2) 0.8088(2) 0.0686(7) Uani 1 1 d U . .
C1 C 0.2402(8) 0.9372(7) 0.1155(8) 0.062(2) Uani 1 1 d . . .
H1 H 0.1828 0.8908 0.1231 0.075 Uiso 1 1 calc R . .
C2 C 0.2592(9) 1.0267(7) 0.0407(8) 0.069(3) Uani 1 1 d . . .
H2 H 0.2166 1.0404 -0.0028 0.083 Uiso 1 1 calc R . .
C3 C 0.3426(10) 1.0953(8) 0.0319(9) 0.078(3) Uani 1 1 d . . .
H3 H 0.3573 1.1560 -0.0188 0.093 Uiso 1 1 calc R . .
C4 C 0.4048(8) 1.0757(6) 0.0966(8) 0.064(3) Uani 1 1 d . . .
H4 H 0.4599 1.1236 0.0918 0.077 Uiso 1 1 calc R . .
C5 C 0.3844(7) 0.9833(6) 0.1695(7) 0.050(2) Uani 1 1 d . . .
C6 C 0.4432(7) 0.9553(6) 0.2461(7) 0.053(2) Uani 1 1 d . . .
C7 C 0.5290(8) 1.0123(7) 0.2593(9) 0.068(3) Uani 1 1 d . . .
H7 H 0.5570 1.0751 0.2138 0.082 Uiso 1 1 calc R . .
C8 C 0.5705(8) 0.9755(8) 0.3382(10) 0.074(3) Uani 1 1 d . . .
H8 H 0.6264 1.0138 0.3464 0.089 Uiso 1 1 calc R . .
C9 C 0.5305(8) 0.8815(7) 0.4065(8) 0.064(2) Uani 1 1 d . . .
H9 H 0.5591 0.8563 0.4601 0.076 Uiso 1 1 calc R . .
C10 C 0.4463(7) 0.8257(6) 0.3925(7) 0.053(2) Uani 1 1 d . . .
C11 C 0.3990(7) 0.7218(7) 0.4503(7) 0.054(2) Uani 1 1 d . . .
C12 C 0.4303(9) 0.6651(8) 0.5300(8) 0.066(2) Uani 1 1 d . . .
H12 H 0.4833 0.6926 0.5521 0.079 Uiso 1 1 calc R . .
C13 C 0.3813(9) 0.5648(7) 0.5779(8) 0.069(3) Uani 1 1 d . . .
H13 H 0.3980 0.5273 0.6353 0.083 Uiso 1 1 calc R . .
C14 C 0.3104(8) 0.5242(7) 0.5399(8) 0.058(2) Uani 1 1 d . . .
H14 H 0.2803 0.4569 0.5687 0.070 Uiso 1 1 calc R . .
C15 C 0.2816(7) 0.5812(6) 0.4586(7) 0.051(2) Uani 1 1 d . . .
H15 H 0.2337 0.5508 0.4320 0.062 Uiso 1 1 calc R . .
C16 C 0.0704(7) 0.6735(6) 0.3773(7) 0.0497(19) Uani 1 1 d . . .
C17 C -0.0138(8) 0.5975(7) 0.3986(8) 0.062(2) Uani 1 1 d . . .
H17 H -0.0745 0.5865 0.4680 0.074 Uiso 1 1 calc R . .
C18 C -0.0027(9) 0.5388(7) 0.3110(9) 0.068(3) Uani 1 1 d . . .
H18 H -0.0541 0.4845 0.3238 0.082 Uiso 1 1 calc R . .
C19 C 0.0839(7) 0.5606(6) 0.2055(7) 0.051(2) Uani 1 1 d . . .
C20 C 0.1682(7) 0.6374(6) 0.1898(7) 0.050(2) Uani 1 1 d . . .
C21 C 0.2531(7) 0.6669(6) 0.0803(7) 0.053(2) Uani 1 1 d . . .
H21 H 0.3070 0.7187 0.0682 0.063 Uiso 1 1 calc R . .
C22 C 0.2526(8) 0.6161(7) -0.0073(8) 0.062(2) Uani 1 1 d . . .
H22 H 0.3075 0.6345 -0.0793 0.074 Uiso 1 1 calc R . .
C23 C 0.1749(9) 0.5400(8) 0.0078(9) 0.071(3) Uani 1 1 d . . .
H23 H 0.1778 0.5080 -0.0538 0.085 Uiso 1 1 calc R . .
C24 C 0.0931(9) 0.5102(7) 0.1110(10) 0.074(3) Uani 1 1 d . . .
H24 H 0.0426 0.4561 0.1200 0.089 Uiso 1 1 calc R . .
C25 C 0.0615(7) 0.7449(6) 0.4637(7) 0.0467(18) Uani 1 1 d . . .
C26 C -0.0272(8) 0.7367(7) 0.5673(8) 0.059(2) Uani 1 1 d . . .
H26 H -0.0789 0.6811 0.5881 0.071 Uiso 1 1 calc R . .
C27 C -0.0404(8) 0.8082(8) 0.6394(8) 0.068(3) Uani 1 1 d . . .
H27 H -0.0986 0.8012 0.7107 0.082 Uiso 1 1 calc R . .
C28 C 0.0375(7) 0.8944(6) 0.6029(7) 0.055(2) Uani 1 1 d . . .
C29 C 0.1256(7) 0.9016(6) 0.4970(6) 0.0448(18) Uani 1 1 d . . .
C30 C 0.2006(8) 0.9896(6) 0.4576(8) 0.056(2) Uani 1 1 d . . .
H30 H 0.2594 0.9947 0.3868 0.067 Uiso 1 1 calc R . .
C31 C 0.1850(8) 1.0675(7) 0.5259(8) 0.061(2) Uani 1 1 d . . .
H31 H 0.2335 1.1258 0.5003 0.073 Uiso 1 1 calc R . .
C32 C 0.0954(10) 1.0602(8) 0.6357(9) 0.077(3) Uani 1 1 d . . .
H32 H 0.0863 1.1126 0.6817 0.093 Uiso 1 1 calc R . .
C33 C 0.0248(8) 0.9764(8) 0.6710(8) 0.068(3) Uani 1 1 d . . .
H33 H -0.0340 0.9718 0.7417 0.081 Uiso 1 1 calc R . .
C34 C 0.4945(7) 0.6631(6) 0.1316(7) 0.0479(19) Uani 1 1 d . . .
C35 C 0.5837(7) 0.5956(7) 0.0744(8) 0.062(2) Uani 1 1 d . . .
H35A H 0.6282 0.5784 0.1183 0.094 Uiso 1 1 calc R . .
H35B H 0.6306 0.6307 0.0017 0.094 Uiso 1 1 calc R . .
H35C H 0.5518 0.5327 0.0649 0.094 Uiso 1 1 calc R . .
C36 C 0.0814(10) 0.7757(8) 0.8772(10) 0.119(5) Uani 1 1 d DU . .
H36A H 0.0083 0.7857 0.8729 0.142 Uiso 1 1 calc R . .
H36B H 0.0707 0.7280 0.9447 0.142 Uiso 1 1 calc R . .

loop_
_atom_site_aniso_label
_atom_site_aniso_U_11
_atom_site_aniso_U_22
_atom_site_aniso_U_33
_atom_site_aniso_U_23
_atom_site_aniso_U_13
_atom_site_aniso_U_12
Ru1 0.0441(4) 0.0423(4) 0.0342(4) -0.0066(2) -0.0045(3) 0.0043(3)
Cl1 0.171(4) 0.226(5) 0.101(4) -0.026(3) -0.043(3) 0.062(4)
Cl2 0.373(9) 0.160(5) 0.188(6) 0.023(4) -0.162(6) -0.102(5)
F1 0.095(5) 0.176(7) 0.126(7) -0.058(5) -0.036(5) 0.010(5)
F2 0.096(5) 0.135(6) 0.105(6) -0.012(4) -0.036(5) 0.008(4)
F3 0.135(6) 0.131(5) 0.066(4) -0.011(4) -0.040(4) 0.023(4)
F4 0.163(7) 0.078(4) 0.105(5) -0.009(3) -0.059(5) 0.016(4)
F5 0.156(6) 0.099(4) 0.062(4) -0.007(3) -0.040(4) -0.016(4)
F6 0.176(7) 0.079(4) 0.088(5) -0.022(3) -0.046(5) 0.004(4)
F7 0.139(6) 0.159(6) 0.099(6) -0.067(5) 0.035(5) -0.047(5)
F8 0.099(5) 0.147(6) 0.083(5) -0.038(4) 0.011(4) -0.023(4)
F9 0.101(5) 0.124(5) 0.089(5) -0.010(4) -0.034(4) -0.030(4)
F10 0.177(8) 0.169(7) 0.116(6) -0.033(5) -0.072(6) 0.078(6)
F11 0.107(6) 0.204(7) 0.133(7) -0.105(6) 0.021(5) -0.065(5)
F12 0.190(8) 0.118(6) 0.128(7) -0.005(5) -0.037(7) 0.039(6)
N1 0.065(4) 0.039(4) 0.040(4) -0.004(3) -0.014(4) 0.008(3)
N2 0.045(4) 0.052(4) 0.037(4) -0.011(3) -0.003(3) 0.002(3)
N3 0.051(4) 0.048(4) 0.035(4) -0.003(3) -0.007(3) 0.001(3)
N4 0.046(4) 0.046(4) 0.031(4) -0.005(3) -0.007(3) 0.009(3)
N5 0.044(4) 0.048(4) 0.040(4) -0.008(3) -0.014(3) 0.004(3)
N6 0.040(4) 0.051(4) 0.038(4) -0.016(3) -0.006(3) 0.004(3)
P1 0.0632(16) 0.0768(17) 0.0593(17) -0.0164(12) -0.0063(14) -0.0061(13)
P2 0.0826(19) 0.0638(16) 0.0580(17) -0.0097(11) -0.0259(16) 0.0126(13)
C1 0.072(6) 0.056(5) 0.049(6) -0.004(4) -0.013(5) 0.003(4)
C2 0.086(7) 0.067(6) 0.052(6) -0.001(4) -0.028(6) 0.016(5)
C3 0.098(8) 0.059(6) 0.056(7) 0.005(4) -0.012(6) -0.001(6)
C4 0.073(6) 0.041(5) 0.054(6) -0.003(4) 0.002(5) -0.004(4)
C5 0.055(5) 0.042(4) 0.044(5) -0.011(3) -0.008(4) 0.007(4)
C6 0.045(5) 0.050(5) 0.049(5) -0.017(4) 0.002(4) -0.001(4)
C7 0.070(6) 0.056(5) 0.070(7) -0.012(4) -0.016(6) -0.012(5)
C8 0.061(6) 0.066(6) 0.093(9) -0.024(6) -0.023(6) -0.010(5)
C9 0.059(6) 0.075(6) 0.058(6) -0.020(5) -0.021(5) 0.000(5)
C10 0.054(5) 0.055(5) 0.044(5) -0.016(4) -0.009(4) 0.005(4)
C11 0.051(5) 0.060(5) 0.051(5) -0.014(4) -0.018(5) 0.006(4)
C12 0.072(6) 0.081(7) 0.050(6) -0.017(5) -0.026(5) 0.010(5)
C13 0.085(7) 0.072(6) 0.050(6) -0.001(4) -0.030(6) 0.015(5)
C14 0.057(5) 0.057(5) 0.055(6) -0.001(4) -0.017(5) 0.012(4)
C15 0.048(5) 0.051(5) 0.047(5) -0.006(4) -0.010(4) 0.004(4)
C16 0.055(5) 0.044(4) 0.043(5) -0.002(3) -0.013(4) 0.002(4)
C17 0.060(6) 0.057(5) 0.062(6) 0.000(4) -0.019(5) -0.012(4)
C18 0.070(6) 0.054(5) 0.084(8) -0.014(5) -0.033(6) -0.005(5)
C19 0.050(5) 0.050(5) 0.055(6) -0.021(4) -0.019(5) 0.009(4)
C20 0.059(5) 0.041(4) 0.052(5) -0.013(3) -0.022(5) 0.015(4)
C21 0.058(5) 0.053(5) 0.047(5) -0.008(4) -0.020(5) 0.001(4)
C22 0.059(6) 0.073(6) 0.058(6) -0.031(4) -0.024(5) 0.024(5)
C23 0.075(7) 0.079(7) 0.066(7) -0.042(5) -0.027(6) 0.022(5)
C24 0.075(7) 0.063(6) 0.101(9) -0.033(5) -0.045(7) 0.000(5)
C25 0.048(5) 0.043(4) 0.039(5) -0.005(3) -0.006(4) 0.008(3)
C26 0.061(6) 0.056(5) 0.054(6) -0.005(4) -0.016(5) -0.004(4)
C27 0.051(5) 0.081(7) 0.049(6) -0.010(5) 0.006(5) -0.001(5)
C28 0.056(5) 0.060(5) 0.042(5) -0.011(4) -0.012(5) 0.008(4)
C29 0.047(5) 0.048(4) 0.035(4) -0.011(3) -0.010(4) 0.012(3)
C30 0.059(5) 0.054(5) 0.053(6) -0.016(4) -0.017(5) 0.003(4)
C31 0.064(6) 0.060(5) 0.055(6) -0.019(4) -0.014(5) 0.001(4)
C32 0.093(8) 0.077(7) 0.073(8) -0.041(5) -0.036(7) 0.010(6)
C33 0.062(6) 0.089(7) 0.037(5) -0.026(4) 0.002(5) 0.018(5)
C34 0.050(5) 0.050(5) 0.043(5) -0.006(4) -0.017(4) 0.000(4)
C35 0.052(5) 0.065(6) 0.055(6) -0.025(4) -0.001(5) 0.018(4)
C36 0.126(11) 0.100(9) 0.100(10) 0.006(7) -0.016(9) -0.006(8)

loop_
_atom_type_symbol
_atom_type_description
_atom_type_scat_dispersion_real
_atom_type_scat_dispersion_imag
_atom_type_scat_source
C C 0.0033 0.0016 'International Tables Vol C Tables 4.2.6.8 and 6.1.1.4'
H H 0.0000 0.0000 'International Tables Vol C Tables 4.2.6.8 and 6.1.1.4'
N N 0.0061 0.0033 'International Tables Vol C Tables 4.2.6.8 and 6.1.1.4'
F F 0.0171 0.0103 'International Tables Vol C Tables 4.2.6.8 and 6.1.1.4'
P P 0.1023 0.0942 'International Tables Vol C Tables 4.2.6.8 and 6.1.1.4'
Cl Cl 0.1484 0.1585 'International Tables Vol C Tables 4.2.6.8 and 6.1.1.4'
Ru Ru -1.2594 0.8363 'International Tables Vol C Tables 4.2.6.8 and 6.1.1.4'

loop_
_geom_angle_atom_site_label_1
_geom_angle_atom_site_label_2
_geom_angle_atom_site_label_3
_geom_angle
_geom_angle_site_symmetry_1
_geom_angle_site_symmetry_3
_geom_angle_publ_flag
N2 Ru1 N6 84.9(3) . . ?
N2 Ru1 N1 78.9(3) . . ?
N6 Ru1 N1 92.7(3) . . ?
N2 Ru1 N3 79.7(3) . . ?
N6 Ru1 N3 84.8(3) . . ?
N1 Ru1 N3 158.6(3) . . ?
N2 Ru1 N5 101.0(2) . . ?
N6 Ru1 N5 168.3(2) . . ?
N1 Ru1 N5 98.3(3) . . ?
N3 Ru1 N5 86.3(2) . . ?
N2 Ru1 N4 177.6(3) . . ?
N6 Ru1 N4 96.4(2) . . ?
N1 Ru1 N4 103.0(3) . . ?
N3 Ru1 N4 98.4(2) . . ?
N5 Ru1 N4 77.3(2) . . ?
C1 N1 C5 118.7(7) . . ?
C1 N1 Ru1 127.9(6) . . ?
C5 N1 Ru1 113.4(5) . . ?
C6 N2 C10 122.2(7) . . ?
C6 N2 Ru1 119.2(6) . . ?
C10 N2 Ru1 118.5(5) . . ?
C15 N3 C11 117.8(7) . . ?
C15 N3 Ru1 128.7(5) . . ?
C11 N3 Ru1 113.4(5) . . ?
C16 N4 C20 118.0(7) . . ?
C16 N4 Ru1 113.0(5) . . ?
C20 N4 Ru1 128.5(6) . . ?
C25 N5 C29 116.0(7) . . ?
C25 N5 Ru1 112.6(5) . . ?
C29 N5 Ru1 129.9(5) . . ?
C34 N6 Ru1 169.4(7) . . ?
F11 P1 F12 88.3(6) . . ?
F11 P1 F10 92.7(6) . . ?
F12 P1 F10 178.0(6) . . ?
F11 P1 F7 90.1(4) . . ?
F12 P1 F7 90.7(6) . . ?
F10 P1 F7 91.1(6) . . ?
F11 P1 F9 179.1(6) . . ?
F12 P1 F9 90.9(5) . . ?
F10 P1 F9 88.1(5) . . ?
F7 P1 F9 89.5(4) . . ?
F11 P1 F8 88.2(4) . . ?
F12 P1 F8 88.6(5) . . ?
F10 P1 F8 89.6(5) . . ?
F7 P1 F8 178.1(4) . . ?
F9 P1 F8 92.2(4) . . ?
F2 P2 F6 90.8(5) . . ?
F2 P2 F1 178.7(5) . . ?
F6 P2 F1 90.2(5) . . ?
F2 P2 F5 88.1(4) . . ?
F6 P2 F5 90.7(4) . . ?
F1 P2 F5 91.0(5) . . ?
F2 P2 F4 87.7(4) . . ?
F6 P2 F4 178.4(5) . . ?
F1 P2 F4 91.4(5) . . ?
F5 P2 F4 89.0(4) . . ?
F2 P2 F3 92.9(4) . . ?
F6 P2 F3 89.5(4) . . ?
F1 P2 F3 88.0(4) . . ?
F5 P2 F3 178.9(5) . . ?
F4 P2 F3 90.9(4) . . ?
N1 C1 C2 122.3(9) . . ?
N1 C1 H1 118.8 . . ?
C2 C1 H1 118.8 . . ?
C3 C2 C1 118.2(9) . . ?
C3 C2 H2 120.9 . . ?
C1 C2 H2 120.9 . . ?
C2 C3 C4 120.9(9) . . ?
C2 C3 H3 119.5 . . ?
C4 C3 H3 119.5 . . ?
C3 C4 C5 119.0(9) . . ?
C3 C4 H4 120.5 . . ?
C5 C4 H4 120.5 . . ?
N1 C5 C4 120.8(8) . . ?
N1 C5 C6 115.2(7) . . ?
C4 C5 C6 123.9(8) . . ?
N2 C6 C7 118.3(8) . . ?
N2 C6 C5 113.0(7) . . ?
C7 C6 C5 128.7(8) . . ?
C8 C7 C6 120.3(9) . . ?
C8 C7 H7 119.8 . . ?
C6 C7 H7 119.8 . . ?
C7 C8 C9 120.9(9) . . ?
C7 C8 H8 119.6 . . ?
C9 C8 H8 119.6 . . ?
C8 C9 C10 118.3(9) . . ?
C8 C9 H9 120.8 . . ?
C10 C9 H9 120.8 . . ?
N2 C10 C9 119.9(8) . . ?
N2 C10 C11 113.4(7) . . ?
C9 C10 C11 126.5(8) . . ?
C12 C11 N3 120.8(8) . . ?
C12 C11 C10 124.3(8) . . ?
N3 C11 C10 114.9(7) . . ?
C11 C12 C13 119.4(9) . . ?
C11 C12 H12 120.3 . . ?
C13 C12 H12 120.3 . . ?
C14 C13 C12 119.2(8) . . ?
C14 C13 H13 120.4 . . ?
C12 C13 H13 120.4 . . ?
C13 C14 C15 120.5(8) . . ?
C13 C14 H14 119.8 . . ?
C15 C14 H14 119.8 . . ?
N3 C15 C14 122.1(8) . . ?
N3 C15 H15 119.0 . . ?
C14 C15 H15 119.0 . . ?
N4 C16 C17 124.3(8) . . ?
N4 C16 C25 114.9(7) . . ?
C17 C16 C25 120.8(8) . . ?
C18 C17 C16 117.1(9) . . ?
C18 C17 H17 121.4 . . ?
C16 C17 H17 121.4 . . ?
C19 C18 C17 121.0(8) . . ?
C19 C18 H18 119.5 . . ?
C17 C18 H18 119.5 . . ?
C18 C19 C24 123.2(8) . . ?
C18 C19 C20 119.0(7) . . ?
C24 C19 C20 117.7(9) . . ?
N4 C20 C21 119.6(7) . . ?
N4 C20 C19 120.1(8) . . ?
C21 C20 C19 120.1(7) . . ?
C22 C21 C20 117.8(8) . . ?
C22 C21 H21 121.1 . . ?
C20 C21 H21 121.1 . . ?
C23 C22 C21 122.4(10) . . ?
C23 C22 H22 118.8 . . ?
C21 C22 H22 118.8 . . ?
C24 C23 C22 121.2(8) . . ?
C24 C23 H23 119.4 . . ?
C22 C23 H23 119.4 . . ?
C23 C24 C19 120.6(9) . . ?
C23 C24 H24 119.7 . . ?
C19 C24 H24 119.7 . . ?
N5 C25 C26 124.0(7) . . ?
N5 C25 C16 114.1(7) . . ?
C26 C25 C16 121.8(7) . . ?
C27 C26 C25 121.0(8) . . ?
C27 C26 H26 119.5 . . ?
C25 C26 H26 119.5 . . ?
C26 C27 C28 117.9(9) . . ?
C26 C27 H27 121.0 . . ?
C28 C27 H27 121.0 . . ?
C29 C28 C27 119.9(8) . . ?
C29 C28 C33 118.9(8) . . ?
C27 C28 C33 121.2(9) . . ?
C28 C29 C30 120.3(7) . . ?
C28 C29 N5 120.8(7) . . ?
C30 C29 N5 118.9(7) . . ?
C31 C30 C29 119.0(9) . . ?
C31 C30 H30 120.5 . . ?
C29 C30 H30 120.5 . . ?
C30 C31 C32 121.2(9) . . ?
C30 C31 H31 119.4 . . ?
C32 C31 H31 119.4 . . ?
C33 C32 C31 118.8(8) . . ?
C33 C32 H32 120.6 . . ?
C31 C32 H32 120.6 . . ?
C32 C33 C28 121.8(9) . . ?
C32 C33 H33 119.1 . . ?
C28 C33 H33 119.1 . . ?
N6 C34 C35 176.8(9) . . ?
C34 C35 H35A 109.5 . . ?
C34 C35 H35B 109.5 . . ?
H35A C35 H35B 109.5 . . ?
C34 C35 H35C 109.5 . . ?
H35A C35 H35C 109.5 . . ?
H35B C35 H35C 109.5 . . ?
Cl2 C36 Cl1 113.8(7) . . ?
Cl2 C36 H36A 108.8 . . ?
Cl1 C36 H36A 108.8 . . ?
Cl2 C36 H36B 108.8 . . ?
Cl1 C36 H36B 108.8 . . ?
H36A C36 H36B 107.7 . . ?

loop_
_geom_bond_atom_site_label_1
_geom_bond_atom_site_label_2
_geom_bond_distance
_geom_bond_site_symmetry_2
_geom_bond_publ_flag
Ru1 N2 1.971(6) . ?
Ru1 N6 2.032(6) . ?
Ru1 N1 2.086(6) . ?
Ru1 N3 2.086(6) . ?
Ru1 N5 2.098(7) . ?
Ru1 N4 2.102(6) . ?
Cl1 C36 1.733(9) . ?
Cl2 C36 1.702(8) . ?
F1 P2 1.582(8) . ?
F2 P2 1.575(8) . ?
F3 P2 1.599(7) . ?
F4 P2 1.588(7) . ?
F5 P2 1.586(7) . ?
F6 P2 1.577(7) . ?
F7 P1 1.571(8) . ?
F8 P1 1.602(7) . ?
F9 P1 1.578(7) . ?
F10 P1 1.568(8) . ?
F11 P1 1.529(7) . ?
F12 P1 1.559(9) . ?
N1 C1 1.360(11) . ?
N1 C5 1.360(10) . ?
N2 C6 1.346(10) . ?
N2 C10 1.376(11) . ?
N3 C15 1.363(9) . ?
N3 C11 1.386(10) . ?
N4 C16 1.348(10) . ?
N4 C20 1.405(10) . ?
N5 C25 1.350(9) . ?
N5 C29 1.421(9) . ?
N6 C34 1.152(10) . ?
C1 C2 1.373(12) . ?
C1 H1 0.9300 . ?
C2 C3 1.369(14) . ?
C2 H2 0.9300 . ?
C3 C4 1.370(14) . ?
C3 H3 0.9300 . ?
C4 C5 1.388(11) . ?
C4 H4 0.9300 . ?
C5 C6 1.476(12) . ?
C6 C7 1.417(12) . ?
C7 C8 1.363(14) . ?
C7 H7 0.9300 . ?
C8 C9 1.389(13) . ?
C8 H8 0.9300 . ?
C9 C10 1.397(12) . ?
C9 H9 0.9300 . ?
C10 C11 1.471(12) . ?
C11 C12 1.376(12) . ?
C12 C13 1.413(13) . ?
C12 H12 0.9300 . ?
C13 C14 1.338(12) . ?
C13 H13 0.9300 . ?
C14 C15 1.376(11) . ?
C14 H14 0.9300 . ?
C15 H15 0.9300 . ?
C16 C17 1.402(11) . ?
C16 C25 1.503(11) . ?
C17 C18 1.400(13) . ?
C17 H17 0.9300 . ?
C18 C19 1.387(13) . ?
C18 H18 0.9300 . ?
C19 C24 1.419(12) . ?
C19 C20 1.425(11) . ?
C20 C21 1.425(12) . ?
C21 C22 1.381(11) . ?
C21 H21 0.9300 . ?
C22 C23 1.360(13) . ?
C22 H22 0.9300 . ?
C23 C24 1.357(14) . ?
C23 H23 0.9300 . ?
C24 H24 0.9300 . ?
C25 C26 1.376(12) . ?
C26 C27 1.354(13) . ?
C26 H26 0.9300 . ?
C27 C28 1.422(12) . ?
C27 H27 0.9300 . ?
C28 C29 1.392(11) . ?
C28 C33 1.425(12) . ?
C29 C30 1.416(11) . ?
C30 C31 1.380(11) . ?
C30 H30 0.9300 . ?
C31 C32 1.434(14) . ?
C31 H31 0.9300 . ?
C32 C33 1.343(14) . ?
C32 H32 0.9300 . ?
C33 H33 0.9300 . ?
C34 C35 1.440(11) . ?
C35 H35A 0.9600 . ?
C35 H35B 0.9600 . ?
C35 H35C 0.9600 . ?
C36 H36A 0.9700 . ?
C36 H36B 0.9700 . ?

loop_
_geom_torsion_atom_site_label_1
_geom_torsion_atom_site_label_2
_geom_torsion_atom_site_label_3
_geom_torsion_atom_site_label_4
_geom_torsion
_geom_torsion_site_symmetry_1
_geom_torsion_site_symmetry_2
_geom_torsion_site_symmetry_3
_geom_torsion_site_symmetry_4
_geom_torsion_publ_flag
N2 Ru1 N1 C1 -175.4(8) . . . . ?
N6 Ru1 N1 C1 100.3(7) . . . . ?
N3 Ru1 N1 C1 -177.0(7) . . . . ?
N5 Ru1 N1 C1 -75.8(7) . . . . ?
N4 Ru1 N1 C1 3.1(8) . . . . ?
N2 Ru1 N1 C5 4.4(5) . . . . ?
N6 Ru1 N1 C5 -79.9(5) . . . . ?
N3 Ru1 N1 C5 2.9(10) . . . . ?
N5 Ru1 N1 C5 104.1(5) . . . . ?
N4 Ru1 N1 C5 -177.1(5) . . . . ?
N6 Ru1 N2 C6 88.8(6) . . . . ?
N1 Ru1 N2 C6 -5.0(6) . . . . ?
N3 Ru1 N2 C6 174.4(6) . . . . ?
N5 Ru1 N2 C6 -101.4(6) . . . . ?
N4 Ru1 N2 C6 -149(6) . . . . ?
N6 Ru1 N2 C10 -87.7(6) . . . . ?
N1 Ru1 N2 C10 178.5(6) . . . . ?
N3 Ru1 N2 C10 -2.0(6) . . . . ?
N5 Ru1 N2 C10 82.1(6) . . . . ?
N4 Ru1 N2 C10 35(6) . . . . ?
N2 Ru1 N3 C15 -173.5(7) . . . . ?
N6 Ru1 N3 C15 -87.8(7) . . . . ?
N1 Ru1 N3 C15 -172.0(7) . . . . ?
N5 Ru1 N3 C15 84.6(7) . . . . ?
N4 Ru1 N3 C15 7.9(7) . . . . ?
N2 Ru1 N3 C11 2.1(5) . . . . ?
N6 Ru1 N3 C11 87.9(5) . . . . ?
N1 Ru1 N3 C11 3.6(10) . . . . ?
N5 Ru1 N3 C11 -99.8(6) . . . . ?
N4 Ru1 N3 C11 -176.4(5) . . . . ?
N2 Ru1 N4 C16 25(6) . . . . ?
N6 Ru1 N4 C16 147.6(5) . . . . ?
N1 Ru1 N4 C16 -118.1(5) . . . . ?
N3 Ru1 N4 C16 61.9(5) . . . . ?
N5 Ru1 N4 C16 -22.3(5) . . . . ?
N2 Ru1 N4 C20 -146(6) . . . . ?
N6 Ru1 N4 C20 -24.0(6) . . . . ?
N1 Ru1 N4 C20 70.3(6) . . . . ?
N3 Ru1 N4 C20 -109.7(6) . . . . ?
N5 Ru1 N4 C20 166.1(6) . . . . ?
N2 Ru1 N5 C25 -152.9(5) . . . . ?
N6 Ru1 N5 C25 -33.2(14) . . . . ?
N1 Ru1 N5 C25 126.8(5) . . . . ?
N3 Ru1 N5 C25 -74.2(5) . . . . ?
N4 Ru1 N5 C25 25.2(5) . . . . ?
N2 Ru1 N5 C29 12.2(7) . . . . ?
N6 Ru1 N5 C29 131.9(11) . . . . ?
N1 Ru1 N5 C29 -68.0(6) . . . . ?
N3 Ru1 N5 C29 91.0(6) . . . . ?
N4 Ru1 N5 C29 -169.6(7) . . . . ?
N2 Ru1 N6 C34 95(3) . . . . ?
N1 Ru1 N6 C34 174(3) . . . . ?
N3 Ru1 N6 C34 15(3) . . . . ?
N5 Ru1 N6 C34 -26(4) . . . . ?
N4 Ru1 N6 C34 -83(3) . . . . ?
C5 N1 C1 C2 1.5(13) . . . . ?
Ru1 N1 C1 C2 -178.7(7) . . . . ?
N1 C1 C2 C3 -1.2(15) . . . . ?
C1 C2 C3 C4 -0.6(15) . . . . ?
C2 C3 C4 C5 1.9(15) . . . . ?
C1 N1 C5 C4 -0.1(12) . . . . ?
Ru1 N1 C5 C4 -180.0(6) . . . . ?
C1 N1 C5 C6 176.5(7) . . . . ?
Ru1 N1 C5 C6 -3.3(9) . . . . ?
C3 C4 C5 N1 -1.5(13) . . . . ?
C3 C4 C5 C6 -177.9(8) . . . . ?
C10 N2 C6 C7 -1.6(12) . . . . ?
Ru1 N2 C6 C7 -178.0(6) . . . . ?
C10 N2 C6 C5 -179.1(7) . . . . ?
Ru1 N2 C6 C5 4.6(9) . . . . ?
N1 C5 C6 N2 -0.6(10) . . . . ?
C4 C5 C6 N2 176.0(8) . . . . ?
N1 C5 C6 C7 -177.6(8) . . . . ?
C4 C5 C6 C7 -1.1(14) . . . . ?
N2 C6 C7 C8 0.4(13) . . . . ?
C5 C6 C7 C8 177.4(9) . . . . ?
C6 C7 C8 C9 0.5(15) . . . . ?
C7 C8 C9 C10 -0.2(15) . . . . ?
C6 N2 C10 C9 1.9(12) . . . . ?
Ru1 N2 C10 C9 178.3(6) . . . . ?
C6 N2 C10 C11 -174.8(7) . . . . ?
Ru1 N2 C10 C11 1.6(9) . . . . ?
C8 C9 C10 N2 -1.0(13) . . . . ?
C8 C9 C10 C11 175.3(9) . . . . ?
C15 N3 C11 C12 -3.6(12) . . . . ?
Ru1 N3 C11 C12 -179.8(7) . . . . ?
C15 N3 C11 C10 174.2(7) . . . . ?
Ru1 N3 C11 C10 -1.9(9) . . . . ?
N2 C10 C11 C12 178.1(8) . . . . ?
C9 C10 C11 C12 1.6(14) . . . . ?
N2 C10 C11 N3 0.3(10) . . . . ?
C9 C10 C11 N3 -176.1(8) . . . . ?
N3 C11 C12 C13 -0.7(14) . . . . ?
C10 C11 C12 C13 -178.4(8) . . . . ?
C11 C12 C13 C14 4.0(15) . . . . ?
C12 C13 C14 C15 -2.9(14) . . . . ?
C11 N3 C15 C14 4.9(12) . . . . ?
Ru1 N3 C15 C14 -179.6(6) . . . . ?
C13 C14 C15 N3 -1.7(14) . . . . ?
C20 N4 C16 C17 7.5(11) . . . . ?
Ru1 N4 C16 C17 -165.1(7) . . . . ?
C20 N4 C16 C25 -171.0(7) . . . . ?
Ru1 N4 C16 C25 16.4(8) . . . . ?
N4 C16 C17 C18 -2.5(13) . . . . ?
C25 C16 C17 C18 176.0(8) . . . . ?
C16 C17 C18 C19 -4.4(14) . . . . ?
C17 C18 C19 C24 -174.0(9) . . . . ?
C17 C18 C19 C20 5.8(13) . . . . ?
C16 N4 C20 C21 168.8(7) . . . . ?
Ru1 N4 C20 C21 -20.0(10) . . . . ?
C16 N4 C20 C19 -5.7(10) . . . . ?
Ru1 N4 C20 C19 165.5(6) . . . . ?
C18 C19 C20 N4 -0.7(12) . . . . ?
C24 C19 C20 N4 179.2(7) . . . . ?
C18 C19 C20 C21 -175.2(8) . . . . ?
C24 C19 C20 C21 4.7(12) . . . . ?
N4 C20 C21 C22 -176.9(7) . . . . ?
C19 C20 C21 C22 -2.4(12) . . . . ?
C20 C21 C22 C23 0.0(13) . . . . ?
C21 C22 C23 C24 -0.1(15) . . . . ?
C22 C23 C24 C19 2.5(15) . . . . ?
C18 C19 C24 C23 175.1(9) . . . . ?
C20 C19 C24 C23 -4.7(14) . . . . ?
C29 N5 C25 C26 -6.6(11) . . . . ?
Ru1 N5 C25 C26 160.8(7) . . . . ?
C29 N5 C25 C16 168.6(6) . . . . ?
Ru1 N5 C25 C16 -24.1(8) . . . . ?
N4 C16 C25 N5 5.1(10) . . . . ?
C17 C16 C25 N5 -173.4(7) . . . . ?
N4 C16 C25 C26 -179.6(7) . . . . ?
C17 C16 C25 C26 1.9(12) . . . . ?
N5 C25 C26 C27 1.8(14) . . . . ?
C16 C25 C26 C27 -173.0(9) . . . . ?
C25 C26 C27 C28 2.5(14) . . . . ?
C26 C27 C28 C29 -1.7(14) . . . . ?
C26 C27 C28 C33 175.8(9) . . . . ?
C27 C28 C29 C30 177.0(8) . . . . ?
C33 C28 C29 C30 -0.5(12) . . . . ?
C27 C28 C29 N5 -3.3(12) . . . . ?
C33 C28 C29 N5 179.2(8) . . . . ?
C25 N5 C29 C28 7.2(10) . . . . ?
Ru1 N5 C29 C28 -157.5(6) . . . . ?
C25 N5 C29 C30 -173.1(7) . . . . ?
Ru1 N5 C29 C30 22.2(10) . . . . ?
C28 C29 C30 C31 0.2(13) . . . . ?
N5 C29 C30 C31 -179.5(8) . . . . ?
C29 C30 C31 C32 0.6(14) . . . . ?
C30 C31 C32 C33 -1.1(15) . . . . ?
C31 C32 C33 C28 0.8(16) . . . . ?
C29 C28 C33 C32 0.0(14) . . . . ?
C27 C28 C33 C32 -177.5(10) . . . . ?
Ru1 N6 C34 C35 13(18) . . . . ?
